data_7111782
loop_
_publ_author_name
'Waynant, Kristopher V.'
'White, James D.'
'Zakharov, Lev'

_publ_section_title
;
 Synthesis and structural characterization of a fused bispyrone and
 preparation of the first metal bispyrylium complexes
;
_journal_issue 29
_journal_name_full 'Chemical Communications'
_journal_page_first 5304
_journal_page_last 5306
_journal_paper_doi 10.1039/c0cc01291b
_journal_volume 46
_journal_year 2010
_chemical_formula_sum 'C20 H20 Cl2 O18 Zn'
_chemical_formula_weight 684.63
_chemical_name_systematic
;
?
;
_space_group_IT_number 14
_symmetry_cell_setting monoclinic
_symmetry_space_group_name_Hall '-P 2yn'
_symmetry_space_group_name_H-M 'P 1 21/n 1'
_atom_sites_solution_hydrogens difmap
_atom_sites_solution_primary direct
_atom_sites_solution_secondary difmap
_audit_creation_method SHELXLTL
_cell_angle_alpha 90.00
_cell_angle_beta 95.500(4)
_cell_angle_gamma 90.00
_cell_formula_units_Z 2
_cell_length_a 9.973(3)
_cell_length_b 12.636(3)
_cell_length_c 10.432(3)
_cell_measurement_reflns_used 3293
_cell_measurement_temperature 173(2)
_cell_measurement_theta_max 23.64
_cell_measurement_theta_min 2.54
_cell_volume 1308.6(6)
_computing_cell_refinement 'Bruker SAINT'
_computing_data_collection 'Bruker SMART'
_computing_data_reduction 'Bruker SAINT'
_computing_molecular_graphics 'Bruker SHELXTL'
_computing_publication_material 'Bruker SHELXTL'
_computing_structure_refinement 'Bruker SHELXTL'
_computing_structure_solution 'Bruker SHELXTL'
_diffrn_ambient_temperature 173(2)
_diffrn_measured_fraction_theta_full 1.000
_diffrn_measured_fraction_theta_max 1.000
_diffrn_measurement_device_type 'Bruker Apex CCD area detector'
_diffrn_measurement_method 'phi and omega scans'
_diffrn_radiation_monochromator graphite
_diffrn_radiation_source 'fine-focus sealed tube'
_diffrn_radiation_type MoK\a
_diffrn_radiation_wavelength 0.71073
_diffrn_reflns_av_R_equivalents 0.0382
_diffrn_reflns_av_sigmaI/netI 0.0300
_diffrn_reflns_limit_h_max 12
_diffrn_reflns_limit_h_min -12
_diffrn_reflns_limit_k_max 16
_diffrn_reflns_limit_k_min -16
_diffrn_reflns_limit_l_max 13
_diffrn_reflns_limit_l_min -13
_diffrn_reflns_number 14755
_diffrn_reflns_theta_full 27.00
_diffrn_reflns_theta_max 27.00
_diffrn_reflns_theta_min 2.54
_exptl_absorpt_coefficient_mu 1.229
_exptl_absorpt_correction_T_max 0.9080
_exptl_absorpt_correction_T_min 0.6944
_exptl_absorpt_correction_type multi-scan
_exptl_absorpt_process_details SADABS
_exptl_crystal_colour colorless
_exptl_crystal_density_diffrn 1.738
_exptl_crystal_density_method 'not measured'
_exptl_crystal_description block
_exptl_crystal_F_000 696
_exptl_crystal_size_max 0.32
_exptl_crystal_size_mid 0.11
_exptl_crystal_size_min 0.08
_refine_diff_density_max 0.680
_refine_diff_density_min -0.305
_refine_diff_density_rms 0.071
_refine_ls_extinction_method none
_refine_ls_goodness_of_fit_ref 1.082
_refine_ls_hydrogen_treatment refall
_refine_ls_matrix_type full
_refine_ls_number_parameters 227
_refine_ls_number_reflns 2855
_refine_ls_number_restraints 0
_refine_ls_restrained_S_all 1.082
_refine_ls_R_factor_all 0.0530
_refine_ls_R_factor_gt 0.0387
_refine_ls_shift/su_max 0.000
_refine_ls_shift/su_mean 0.000
_refine_ls_structure_factor_coef Fsqd
_refine_ls_weighting_details 'calc w=1/[\s^2^(Fo^2^)+(0.0501P)^2^+0.7927P] where P=(Fo^2^+2Fc^2^)/3'
_refine_ls_weighting_scheme calc
_refine_ls_wR_factor_gt 0.0944
_refine_ls_wR_factor_ref 0.1044
_reflns_number_gt 2314
_reflns_number_total 2855
_reflns_threshold_expression >2sigma(I)
_cod_data_source_file C0CC01291Bsup1.cif
_cod_data_source_block jw54
_cod_depositor_comments
;
The following automatic conversions were performed:

'_symmetry_cell_setting' value 'Monoclinic' changed to 'monoclinic'
according to /home/saulius/struct/CIF-dictionaries/cif_core.dic
dictionary named 'cif_core.dic' version 2.4.2 from 2011-04-26.

Automatic conversion script
Id: cif_fix_values 1891 2012-01-12 08:04:46Z andrius 
;
_cod_original_cell_volume 1308.5(6)
_cod_original_sg_symbol_H-M P2(1)/n
_cod_database_code 7111782

loop_
_symmetry_equiv_pos_as_xyz
'x, y, z'
'-x+1/2, y+1/2, -z+1/2'
'-x, -y, -z'
'x-1/2, -y-1/2, z-1/2'

loop_
_atom_site_label
_atom_site_type_symbol
_atom_site_fract_x
_atom_site_fract_y
_atom_site_fract_z
_atom_site_U_iso_or_equiv
_atom_site_adp_type
_atom_site_occupancy
_atom_site_symmetry_multiplicity
_atom_site_calc_flag
_atom_site_refinement_flags
Zn1 Zn 0.5000 0.0000 0.0000 0.02987(15) Uani 1 2 d S
Cl1 Cl 0.92550(7) -0.18614(5) 0.22722(7) 0.03144(18) Uani 1 1 d .
O1 O 0.67435(19) 0.08513(16) 0.00538(18) 0.0343(5) Uani 1 1 d .
O2 O 0.54122(19) -0.02380(16) 0.19723(18) 0.0311(4) Uani 1 1 d .
O3 O 0.64096(19) -0.02224(15) 0.39242(18) 0.0310(4) Uani 1 1 d .
O4 O 0.95463(18) 0.15816(15) 0.30130(18) 0.0308(4) Uani 1 1 d .
O5 O 0.6090(3) -0.1354(2) -0.0395(2) 0.0417(6) Uani 1 1 d .
O6 O 0.9269(2) -0.20290(19) 0.3645(2) 0.0497(6) Uani 1 1 d .
O7 O 0.7856(2) -0.17671(18) 0.1792(2) 0.0524(6) Uani 1 1 d .
O8 O 0.9977(2) -0.09214(18) 0.2031(2) 0.0526(6) Uani 1 1 d .
O9 O 0.9823(2) -0.27709(18) 0.1716(2) 0.0516(6) Uani 1 1 d .
C1 C 1.0911(3) 0.2555(3) 0.1709(4) 0.0399(7) Uani 1 1 d .
C2 C 0.9669(3) 0.1922(2) 0.1778(3) 0.0329(6) Uani 1 1 d .
C3 C 0.8743(3) 0.1691(2) 0.0816(3) 0.0326(6) Uani 1 1 d .
C4 C 0.7582(3) 0.1062(2) 0.0987(3) 0.0294(6) Uani 1 1 d .
C5 C 0.7481(3) 0.0715(2) 0.2303(3) 0.0261(5) Uani 1 1 d .
C6 C 0.6397(3) 0.0080(2) 0.2666(3) 0.0272(6) Uani 1 1 d .
C7 C 0.8470(3) 0.0989(2) 0.3251(3) 0.0273(6) Uani 1 1 d .
C8 C 0.8428(3) 0.0676(2) 0.4547(3) 0.0292(6) Uani 1 1 d .
C9 C 0.7418(3) 0.0066(2) 0.4848(3) 0.0301(6) Uani 1 1 d .
C10 C 0.7226(4) -0.0388(3) 0.6114(3) 0.0399(7) Uani 1 1 d .
H1A H 1.095(3) 0.308(3) 0.234(4) 0.050(10) Uiso 1 1 d .
H1B H 1.093(3) 0.290(3) 0.088(3) 0.044(9) Uiso 1 1 d .
H1C H 1.166(4) 0.214(3) 0.188(3) 0.047(10) Uiso 1 1 d .
H3 H 0.888(3) 0.194(2) 0.003(3) 0.031(8) Uiso 1 1 d .
H5A H 0.661(4) -0.151(3) 0.006(4) 0.051(13) Uiso 1 1 d .
H5B H 0.567(5) -0.180(3) -0.063(4) 0.067(16) Uiso 1 1 d .
H8 H 0.906(4) 0.085(3) 0.507(3) 0.041(9) Uiso 1 1 d .
H10A H 0.723(4) -0.112(3) 0.607(4) 0.063(12) Uiso 1 1 d .
H10B H 0.636(5) -0.019(3) 0.634(4) 0.068(13) Uiso 1 1 d .
H10C H 0.787(4) -0.015(2) 0.672(3) 0.039(9) Uiso 1 1 d .

loop_
_atom_site_aniso_label
_atom_site_aniso_U_11
_atom_site_aniso_U_22
_atom_site_aniso_U_33
_atom_site_aniso_U_23
_atom_site_aniso_U_13
_atom_site_aniso_U_12
Zn1 0.0245(2) 0.0382(3) 0.0255(2) -0.00231(19) -0.00470(17) -0.00093(19)
Cl1 0.0294(3) 0.0303(4) 0.0335(4) -0.0005(3) -0.0029(3) 0.0026(3)
O1 0.0287(10) 0.0469(12) 0.0263(10) 0.0016(9) -0.0026(8) -0.0051(9)
O2 0.0242(10) 0.0416(11) 0.0263(10) 0.0008(8) -0.0040(8) -0.0063(8)
O3 0.0264(10) 0.0381(11) 0.0272(10) 0.0011(8) -0.0040(8) -0.0034(8)
O4 0.0247(9) 0.0342(10) 0.0326(11) -0.0008(8) -0.0030(8) -0.0051(8)
O5 0.0368(13) 0.0460(15) 0.0393(13) -0.0079(11) -0.0126(11) 0.0061(12)
O6 0.0521(14) 0.0611(15) 0.0347(12) -0.0058(10) -0.0024(10) -0.0088(12)
O7 0.0409(13) 0.0486(14) 0.0628(16) 0.0025(12) -0.0208(11) 0.0024(10)
O8 0.0474(14) 0.0396(13) 0.0725(17) 0.0015(11) 0.0149(12) -0.0060(10)
O9 0.0596(15) 0.0372(12) 0.0617(15) 0.0035(11) 0.0244(12) 0.0101(11)
C1 0.0328(17) 0.0429(19) 0.0441(19) 0.0029(16) 0.0048(14) -0.0051(14)
C2 0.0279(14) 0.0332(15) 0.0379(16) 0.0026(12) 0.0037(12) 0.0014(11)
C3 0.0322(15) 0.0343(15) 0.0316(15) 0.0014(12) 0.0045(12) -0.0008(12)
C4 0.0252(13) 0.0316(15) 0.0313(14) -0.0013(11) 0.0019(11) 0.0033(11)
C5 0.0224(12) 0.0259(13) 0.0291(14) 0.0001(11) -0.0013(10) 0.0017(10)
C6 0.0267(13) 0.0273(14) 0.0269(13) -0.0010(11) -0.0015(11) 0.0041(11)
C7 0.0229(13) 0.0243(14) 0.0340(15) -0.0018(11) -0.0007(11) 0.0019(10)
C8 0.0258(14) 0.0306(14) 0.0293(14) -0.0017(12) -0.0079(11) 0.0012(11)
C9 0.0281(14) 0.0323(15) 0.0283(14) -0.0018(11) -0.0052(11) 0.0031(12)
C10 0.0375(18) 0.050(2) 0.0308(16) 0.0051(15) -0.0042(14) -0.0042(15)

loop_
_atom_type_symbol
_atom_type_description
_atom_type_scat_dispersion_real
_atom_type_scat_dispersion_imag
_atom_type_scat_source
C C 0.0033 0.0016 'International Tables Vol C Tables 4.2.6.8 and 6.1.1.4'
H H 0.0000 0.0000 'International Tables Vol C Tables 4.2.6.8 and 6.1.1.4'
O O 0.0106 0.0060 'International Tables Vol C Tables 4.2.6.8 and 6.1.1.4'
Zn Zn 0.2839 1.4301 'International Tables Vol C Tables 4.2.6.8 and 6.1.1.4'
Cl Cl 0.1484 0.1585 'International Tables Vol C Tables 4.2.6.8 and 6.1.1.4'

loop_
_geom_angle_atom_site_label_1
_geom_angle_atom_site_label_2
_geom_angle_atom_site_label_3
_geom_angle
_geom_angle_site_symmetry_1
_geom_angle_site_symmetry_3
O1 Zn1 O1 180.00(11) 3_655 .
O1 Zn1 O2 87.82(7) 3_655 3_655
O1 Zn1 O2 92.18(7) . 3_655
O1 Zn1 O2 92.18(7) 3_655 .
O1 Zn1 O2 87.82(7) . .
O2 Zn1 O2 180.00(11) 3_655 .
O1 Zn1 O5 88.80(10) 3_655 3_655
O1 Zn1 O5 91.20(10) . 3_655
O2 Zn1 O5 91.11(9) 3_655 3_655
O2 Zn1 O5 88.89(9) . 3_655
O1 Zn1 O5 91.20(10) 3_655 .
O1 Zn1 O5 88.80(10) . .
O2 Zn1 O5 88.89(9) 3_655 .
O2 Zn1 O5 91.11(9) . .
O5 Zn1 O5 180.00(18) 3_655 .
O8 Cl1 O9 111.87(14) . .
O8 Cl1 O7 111.01(15) . .
O9 Cl1 O7 109.51(15) . .
O8 Cl1 O6 109.87(15) . .
O9 Cl1 O6 108.51(14) . .
O7 Cl1 O6 105.87(15) . .
C4 O1 Zn1 129.72(18) . .
C6 O2 Zn1 127.26(18) . .
C6 O3 C9 122.6(2) . .
C7 O4 C2 119.3(2) . .
Zn1 O5 H5A 118(3) . .
Zn1 O5 H5B 114(4) . .
H5A O5 H5B 112(5) . .
C2 C1 H1A 109(2) . .
C2 C1 H1B 112(2) . .
H1A C1 H1B 108(3) . .
C2 C1 H1C 111(2) . .
H1A C1 H1C 107(3) . .
H1B C1 H1C 110(3) . .
C3 C2 O4 121.3(3) . .
C3 C2 C1 127.3(3) . .
O4 C2 C1 111.4(3) . .
C2 C3 C4 122.7(3) . .
C2 C3 H3 117.1(19) . .
C4 C3 H3 120.1(19) . .
O1 C4 C3 120.8(3) . .
O1 C4 C5 124.7(3) . .
C3 C4 C5 114.6(2) . .
C7 C5 C6 117.5(2) . .
C7 C5 C4 119.5(2) . .
C6 C5 C4 122.9(2) . .
O2 C6 O3 114.0(2) . .
O2 C6 C5 127.6(3) . .
O3 C6 C5 118.4(2) . .
O4 C7 C5 122.5(2) . .
O4 C7 C8 115.3(2) . .
C5 C7 C8 122.2(3) . .
C9 C8 C7 118.7(3) . .
C9 C8 H8 123(2) . .
C7 C8 H8 118(2) . .
C8 C9 O3 120.6(3) . .
C8 C9 C10 127.2(3) . .
O3 C9 C10 112.2(3) . .
C9 C10 H10A 110(2) . .
C9 C10 H10B 108(2) . .
H10A C10 H10B 107(3) . .
C9 C10 H10C 110(2) . .
H10A C10 H10C 111(3) . .
H10B C10 H10C 110(3) . .

loop_
_geom_bond_atom_site_label_1
_geom_bond_atom_site_label_2
_geom_bond_distance
_geom_bond_site_symmetry_2
Zn1 O1 2.0408(19) 3_655
Zn1 O1 2.0408(19) .
Zn1 O2 2.0809(19) 3_655
Zn1 O2 2.0809(19) .
Zn1 O5 2.089(3) 3_655
Zn1 O5 2.089(3) .
Cl1 O8 1.424(2) .
Cl1 O9 1.429(2) .
Cl1 O7 1.442(2) .
Cl1 O6 1.446(2) .
O1 C4 1.250(3) .
O2 C6 1.230(3) .
O3 C6 1.366(3) .
O3 C9 1.374(3) .
O4 C7 1.351(3) .
O4 C2 1.375(3) .
O5 H5A 0.70(4) .
O5 H5B 0.73(4) .
C1 C2 1.482(4) .
C1 H1A 0.93(4) .
C1 H1B 0.97(4) .
C1 H1C 0.92(4) .
C2 C3 1.330(4) .
C3 C4 1.429(4) .
C3 H3 0.90(3) .
C4 C5 1.455(4) .
C5 C7 1.372(4) .
C5 C6 1.426(4) .
C7 C8 1.414(4) .
C8 C9 1.330(4) .
C8 H8 0.82(3) .
C9 C10 1.469(4) .
C10 H10A 0.93(4) .
C10 H10B 0.95(5) .
C10 H10C 0.91(4) .

loop_
_geom_hbond_atom_site_label_D
_geom_hbond_atom_site_label_H
_geom_hbond_atom_site_label_A
_geom_hbond_distance_DH
_geom_hbond_distance_HA
_geom_hbond_distance_DA
_geom_hbond_angle_DHA
_geom_hbond_site_symmetry_A
O5 H5A O7 0.70(4) 2.12(4) 2.794(4) 164(4) .
O5 H5B O6 0.73(4) 2.12(5) 2.851(4) 174(5) 4

loop_
_geom_torsion_atom_site_label_1
_geom_torsion_atom_site_label_2
_geom_torsion_atom_site_label_3
_geom_torsion_atom_site_label_4
_geom_torsion
_geom_torsion_site_symmetry_1
O1 Zn1 O1 C4 10(100) 3_655
O2 Zn1 O1 C4 179.7(2) 3_655
O2 Zn1 O1 C4 -0.3(2) .
O5 Zn1 O1 C4 88.5(2) 3_655
O5 Zn1 O1 C4 -91.5(2) .
O1 Zn1 O2 C6 179.1(2) 3_655
O1 Zn1 O2 C6 -0.9(2) .
O2 Zn1 O2 C6 0(100) 3_655
O5 Zn1 O2 C6 -92.1(2) 3_655
O5 Zn1 O2 C6 87.9(2) .
C7 O4 C2 C3 0.8(4) .
C7 O4 C2 C1 -179.9(3) .
O4 C2 C3 C4 -1.3(5) .
C1 C2 C3 C4 179.4(3) .
Zn1 O1 C4 C3 -179.19(19) .
Zn1 O1 C4 C5 0.4(4) .
C2 C3 C4 O1 -179.1(3) .
C2 C3 C4 C5 1.2(4) .
O1 C4 C5 C7 179.6(3) .
C3 C4 C5 C7 -0.8(4) .
O1 C4 C5 C6 0.5(4) .
C3 C4 C5 C6 -179.9(3) .
Zn1 O2 C6 O3 -178.49(15) .
Zn1 O2 C6 C5 1.9(4) .
C9 O3 C6 O2 -179.2(2) .
C9 O3 C6 C5 0.4(4) .
C7 C5 C6 O2 179.1(3) .
C4 C5 C6 O2 -1.8(4) .
C7 C5 C6 O3 -0.4(4) .
C4 C5 C6 O3 178.7(2) .
C2 O4 C7 C5 -0.3(4) .
C2 O4 C7 C8 -180.0(2) .
C6 C5 C7 O4 179.5(2) .
C4 C5 C7 O4 0.4(4) .
C6 C5 C7 C8 -0.8(4) .
C4 C5 C7 C8 -180.0(2) .
O4 C7 C8 C9 -178.1(2) .
C5 C7 C8 C9 2.2(4) .
C7 C8 C9 O3 -2.2(4) .
C7 C8 C9 C10 176.6(3) .
C6 O3 C9 C8 1.0(4) .
C6 O3 C9 C10 -178.0(3) .
